data_2208074
loop_
_publ_author_name
'Alcock, Nathaniel W.'
'Wilson, Michael P.'
'Rodger, P. Mark'

_publ_section_title
;
 Caesium sodium bis(formate)
;
_journal_coeditor_code HB6315
_journal_issue 2
_journal_name_full 'Acta Crystallographica Section E'
_journal_page_first m388
_journal_page_last m390
_journal_paper_doi 10.1107/S1600536806003047
_journal_volume 62
_journal_year 2006
_chemical_formula_iupac 'Cs Na (C H O2)2'
_chemical_formula_moiety 'C2 H2 Cs Na O4'
_chemical_formula_sum 'C2 H2 Cs Na O4'
_chemical_formula_weight 245.94
_chemical_name_systematic
;
Caesium sodium bis(formate)
;
_space_group_IT_number 62
_symmetry_cell_setting orthorhombic
_symmetry_space_group_name_Hall '-P 2ac 2n'
_symmetry_space_group_name_H-M 'P n m a'
_atom_sites_solution_hydrogens geom
_atom_sites_solution_primary direct
_atom_sites_solution_secondary difmap
_audit_creation_method SHELXL-97
_cell_angle_alpha 90.00
_cell_angle_beta 90.00
_cell_angle_gamma 90.00
_cell_formula_units_Z 12
_cell_length_a 12.5812(3)
_cell_length_b 11.0509(3)
_cell_length_c 12.6024(3)
_cell_measurement_reflns_used 8192
_cell_measurement_temperature 180(2)
_cell_measurement_theta_max 25
_cell_measurement_theta_min 3
_cell_volume 1752.16(8)
_computing_cell_refinement 'SAINT (Siemens, 1995)'
_computing_data_collection 'SMART (Siemens, 1995)'
_computing_data_reduction 'SAINT '
_computing_molecular_graphics 'SHELXTL (Sheldrick, 1997)'
_computing_publication_material 'SHELXTL '
_computing_structure_refinement 'SHELXL97 (Sheldrick, 1997)'
_computing_structure_solution 'SHELXS97 (Sheldrick, 1997)'
_diffrn_ambient_temperature 180(2)
_diffrn_detector_area_resol_mean 8.192
_diffrn_measured_fraction_theta_full 0.994
_diffrn_measured_fraction_theta_max 0.941
_diffrn_measurement_device_type 'Siemens SMART'
_diffrn_measurement_method \w
_diffrn_radiation_monochromator graphite
_diffrn_radiation_source 'normal-focus sealed tube'
_diffrn_radiation_type MoK\a
_diffrn_radiation_wavelength 0.71073
_diffrn_reflns_av_R_equivalents 0.0424
_diffrn_reflns_av_sigmaI/netI 0.0328
_diffrn_reflns_limit_h_max 16
_diffrn_reflns_limit_h_min -15
_diffrn_reflns_limit_k_max 14
_diffrn_reflns_limit_k_min -15
_diffrn_reflns_limit_l_max 16
_diffrn_reflns_limit_l_min -14
_diffrn_reflns_number 10798
_diffrn_reflns_theta_full 25.00
_diffrn_reflns_theta_max 29.11
_diffrn_reflns_theta_min 2.29
_diffrn_standards_decay_% 0
_exptl_absorpt_coefficient_mu 6.335
_exptl_absorpt_correction_T_max 0.387
_exptl_absorpt_correction_T_min 0.202
_exptl_absorpt_correction_type multi-scan
_exptl_absorpt_process_details '(SADABS; Sheldrick, 1996)'
_exptl_crystal_colour colourless
_exptl_crystal_density_diffrn 2.797
_exptl_crystal_density_method 'not measured'
_exptl_crystal_description block
_exptl_crystal_F_000 1344
_exptl_crystal_size_max 0.20
_exptl_crystal_size_mid 0.20
_exptl_crystal_size_min 0.15
_refine_diff_density_max 1.589
_refine_diff_density_min -1.594
_refine_ls_extinction_coef 0.0039(3)
_refine_ls_extinction_expression Fc^*^=kFc[1+0.001xFc^2^\l^3^/sin(2\q)]^-1/4^
_refine_ls_extinction_method SHELXL97
_refine_ls_goodness_of_fit_ref 1.029
_refine_ls_hydrogen_treatment constr
_refine_ls_matrix_type full
_refine_ls_number_parameters 119
_refine_ls_number_reflns 2324
_refine_ls_number_restraints 0
_refine_ls_restrained_S_all 1.029
_refine_ls_R_factor_all 0.0457
_refine_ls_R_factor_gt 0.0340
_refine_ls_shift/su_max 0.003
_refine_ls_shift/su_mean 0.000
_refine_ls_structure_factor_coef Fsqd
_refine_ls_weighting_details 'calc w=1/[\s^2^(Fo^2^)+(0.055P)^2^] where P=(Fo^2^+2Fc^2^)/3'
_refine_ls_weighting_scheme calc
_refine_ls_wR_factor_gt 0.0850
_refine_ls_wR_factor_ref 0.0903
_reflns_number_gt 1867
_reflns_number_total 2324
_reflns_threshold_expression I>2\s(I)
_cod_data_source_file hb6315.cif
_cod_data_source_block I
_cod_depositor_comments
;
The following automatic conversions were performed:
'_symmetry_cell_setting' value 'Orthorhombic' changed to 'orthorhombic'
according to '/home/saulius/struct/CIF-dictionaries/cif_core.dic'
dictionary named 'cif_core.dic' version 2.4.1 from 2010-06-29.

Automatic conversion script
Id: cif_fix_enum 1527 2010-12-29 10:47:43Z saulius 

The following automatic conversions were performed:

'_symmetry_cell_setting' value 'Orthorhombic' changed to
'orthorhombic' according to
/home/saulius/struct/CIF-dictionaries/cif_core.dic dictionary named
'cif_core.dic' version 2.4.1 from 2010-06-29.

Automatic conversion script
Id: cif_fix_values 1715 2011-07-08 13:25:40Z adriana 
;
_cod_database_code 2208074
_cod_database_fobs_code 2208074

loop_
_symmetry_equiv_pos_as_xyz
'x, y, z'
'-x+1/2, -y, z+1/2'
'-x, y+1/2, -z'
'x+1/2, -y+1/2, -z+1/2'
'-x, -y, -z'
'x-1/2, y, -z-1/2'
'x, -y-1/2, z'
'-x-1/2, y-1/2, z-1/2'

loop_
_atom_site_label
_atom_site_fract_x
_atom_site_fract_y
_atom_site_fract_z
_atom_site_U_iso_or_equiv
_atom_site_adp_type
_atom_site_calc_flag
_atom_site_refinement_flags
_atom_site_occupancy
_atom_site_type_symbol
Cs1 0.68069(3) 0.2500 0.66245(3) 0.03135(14) Uani d S 1 Cs
Cs2 0.95906(2) 0.00768(2) 0.66158(2) 0.02852(12) Uani d . 1 Cs
Na1 0.5000 0.0000 0.5000 0.0219(4) Uani d S 1 Na
Na2 1.26514(12) -0.00181(12) 0.58246(11) 0.0216(3) Uani d . 1 Na
C1 0.6791(3) -0.0706(4) 0.6696(3) 0.0272(9) Uani d . 1 C
H1A 0.6570 -0.1525 0.6762 0.033 Uiso calc R 1 H
O11 0.6608(3) -0.0238(3) 0.5840(2) 0.0320(7) Uani d . 1 O
O12 0.7211(3) -0.0284(4) 0.7467(3) 0.0585(11) Uani d . 1 O
C2 0.8986(5) -0.2500 0.8641(5) 0.0286(12) Uani d S 1 C
H2A 0.8783 -0.2500 0.7914 0.034 Uiso calc SR 1 H
O2 0.9093(2) -0.1489(3) 0.9025(3) 0.0378(8) Uani d . 1 O
C3 0.4057(4) 0.2500 0.5962(4) 0.0237(11) Uani d S 1 C
H3A 0.3742 0.2500 0.5277 0.028 Uiso calc SR 1 H
O3 0.4236(3) 0.1483(3) 0.6353(2) 0.0330(7) Uani d . 1 O
C4 1.1312(5) -0.2500 0.5582(5) 0.0300(12) Uani d S 1 C
H4A 1.1165 -0.2500 0.6321 0.036 Uiso calc SR 1 H
O4 1.1394(2) -0.1491(3) 0.5170(3) 0.0355(7) Uani d . 1 O
C5 1.1395(5) 0.2500 0.5225(6) 0.0334(13) Uani d S 1 C
H5A 1.1458 0.2500 0.4474 0.040 Uiso calc SR 1 H
O5 1.1363(3) 0.1506(3) 0.5604(4) 0.0616(12) Uani d . 1 O

loop_
_atom_site_aniso_label
_atom_site_aniso_U_11
_atom_site_aniso_U_22
_atom_site_aniso_U_33
_atom_site_aniso_U_12
_atom_site_aniso_U_13
_atom_site_aniso_U_23
Cs1 0.0343(2) 0.0192(2) 0.0405(2) 0.000 0.00677(16) 0.000
Cs2 0.03137(19) 0.02912(18) 0.02506(18) 0.00280(10) 0.00471(10) -0.00124(9)
Na1 0.0216(11) 0.0223(11) 0.0217(11) -0.0020(8) -0.0006(9) 0.0033(8)
Na2 0.0230(8) 0.0227(8) 0.0192(8) 0.0023(6) 0.0031(6) 0.0016(5)
C1 0.040(2) 0.020(2) 0.0210(19) 0.0007(16) -0.0003(16) 0.0029(14)
O11 0.0387(18) 0.0389(17) 0.0183(14) -0.0030(13) -0.0049(12) 0.0040(12)
O12 0.077(3) 0.070(3) 0.0280(19) -0.007(2) -0.0244(19) -0.0006(17)
C2 0.039(3) 0.025(3) 0.022(3) 0.000 0.000(2) 0.000
O2 0.0317(16) 0.0254(16) 0.056(2) 0.0023(12) -0.0121(14) -0.0159(14)
C3 0.028(3) 0.023(3) 0.020(3) 0.000 -0.002(2) 0.000
O3 0.0466(18) 0.0256(16) 0.0268(15) 0.0034(13) -0.0036(13) 0.0048(12)
C4 0.037(3) 0.027(3) 0.026(3) 0.000 -0.001(2) 0.000
O4 0.0402(16) 0.0232(15) 0.0433(17) -0.0059(12) -0.0114(14) 0.0087(13)
C5 0.024(3) 0.031(3) 0.046(4) 0.000 0.004(3) 0.000
O5 0.0313(18) 0.0275(18) 0.126(4) 0.0071(14) 0.013(2) 0.028(2)

loop_
_atom_type_symbol
_atom_type_description
_atom_type_scat_dispersion_real
_atom_type_scat_dispersion_imag
_atom_type_scat_source
C C 0.0033 0.0016 'International Tables Vol C Tables 4.2.6.8 and 6.1.1.4'
H H 0.0000 0.0000 'International Tables Vol C Tables 4.2.6.8 and 6.1.1.4'
O O 0.0106 0.0060 'International Tables Vol C Tables 4.2.6.8 and 6.1.1.4'
Cs Cs -0.3680 2.1192 'International Tables Vol C Tables 4.2.6.8 and 6.1.1.4'
Na Na 0.0362 0.0249 'International Tables Vol C Tables 4.2.6.8 and 6.1.1.4'

loop_
_geom_angle_atom_site_label_1
_geom_angle_atom_site_label_2
_geom_angle_atom_site_label_3
_geom_angle_site_symmetry_1
_geom_angle_site_symmetry_3
_geom_angle
O11 Cs1 O11 . 7_565 142.76(10)
O11 Cs1 O12 . . 39.35(8)
O11 Cs1 O12 7_565 . 175.52(9)
O11 Cs1 O12 . 7_565 175.52(9)
O11 Cs1 O12 7_565 7_565 39.35(8)
O12 Cs1 O12 . 7_565 138.13(12)
O11 Cs1 O4 . 3_756 99.06(7)
O11 Cs1 O4 7_565 3_756 62.23(8)
O12 Cs1 O4 . 3_756 114.79(9)
O12 Cs1 O4 7_565 3_756 78.75(9)
O11 Cs1 O4 . 5_756 62.23(8)
O11 Cs1 O4 7_565 5_756 99.06(7)
O12 Cs1 O4 . 5_756 78.75(9)
O12 Cs1 O4 7_565 5_756 114.79(9)
O4 Cs1 O4 3_756 5_756 38.40(10)
O11 Cs1 O3 . . 65.55(8)
O11 Cs1 O3 7_565 . 101.84(8)
O12 Cs1 O3 . . 82.64(8)
O12 Cs1 O3 7_565 . 118.82(9)
O4 Cs1 O3 3_756 . 132.00(7)
O4 Cs1 O3 5_756 . 117.02(7)
O11 Cs1 O3 . 7_565 101.84(8)
O11 Cs1 O3 7_565 7_565 65.55(8)
O12 Cs1 O3 . 7_565 118.82(9)
O12 Cs1 O3 7_565 7_565 82.64(8)
O4 Cs1 O3 3_756 7_565 117.02(7)
O4 Cs1 O3 5_756 7_565 132.00(7)
O3 Cs1 O3 . 7_565 38.13(10)
O11 Cs1 O2 . 2_654 53.60(7)
O11 Cs1 O2 7_565 2_654 89.30(7)
O12 Cs1 O2 . 2_654 92.95(7)
O12 Cs1 O2 7_565 2_654 128.64(8)
O4 Cs1 O2 3_756 2_654 73.03(7)
O4 Cs1 O2 5_756 2_654 60.42(7)
O3 Cs1 O2 . 2_654 61.21(7)
O3 Cs1 O2 7_565 2_654 73.66(7)
C1 Cs1 O2 . 2_654 73.40(7)
C1 Cs1 O2 7_565 2_654 109.12(7)
C3 Cs1 O2 . 2_654 59.13(9)
O4 Cs2 O5 5_756 . 73.48(10)
O4 Cs2 O3 5_756 6_657 107.78(9)
O5 Cs2 O3 . 6_657 101.39(11)
O4 Cs2 O12 5_756 . 86.02(9)
O5 Cs2 O12 . . 153.82(10)
O3 Cs2 O12 6_657 . 69.11(9)
O4 Cs2 O4 5_756 . 98.00(7)
O5 Cs2 O4 . . 62.95(9)
O3 Cs2 O4 6_657 . 144.70(8)
O12 Cs2 O4 . . 137.91(9)
O4 Cs2 O5 5_756 5_756 61.43(8)
O5 Cs2 O5 . 5_756 100.17(9)
O3 Cs2 O5 6_657 5_756 151.55(8)
O12 Cs2 O5 . 5_756 83.43(9)
O4 Cs2 O5 . 5_756 62.95(7)
O4 Cs2 O12 5_756 6_657 133.71(8)
O5 Cs2 O12 . 6_657 60.34(10)
O3 Cs2 O12 6_657 6_657 85.31(8)
O12 Cs2 O12 . 6_657 138.74(5)
O4 Cs2 O12 . 6_657 59.39(8)
O5 Cs2 O12 5_756 6_657 121.73(8)
O4 Cs2 O2 5_756 . 145.17(8)
O5 Cs2 O2 . . 138.37(9)
O3 Cs2 O2 6_657 . 60.09(8)
O12 Cs2 O2 . . 59.23(8)
O4 Cs2 O2 . . 109.19(7)
O5 Cs2 O2 5_756 . 112.23(8)
O12 Cs2 O2 6_657 . 80.15(7)
O11 Na1 O11 5_656 . 180.0
O11 Na1 O2 5_656 6_557 83.90(11)
O11 Na1 O2 . 6_557 96.10(11)
O11 Na1 O2 5_656 2_654 96.10(11)
O11 Na1 O2 . 2_654 83.90(11)
O2 Na1 O2 6_557 2_654 180.0
O11 Na1 O3 5_656 5_656 95.57(10)
O11 Na1 O3 . 5_656 84.43(10)
O2 Na1 O3 6_557 5_656 94.74(11)
O2 Na1 O3 2_654 5_656 85.26(11)
O11 Na1 O3 5_656 . 84.43(10)
O11 Na1 O3 . . 95.57(10)
O2 Na1 O3 6_557 . 85.27(11)
O2 Na1 O3 2_654 . 94.73(11)
O3 Na1 O3 5_656 . 180.0
O12 Na2 O11 6_657 5_756 170.56(15)
O12 Na2 O5 6_657 . 92.11(16)
O11 Na2 O5 5_756 . 94.74(14)
O12 Na2 O4 6_657 . 94.44(14)
O11 Na2 O4 5_756 . 92.12(12)
O5 Na2 O4 . . 89.47(13)
O12 Na2 O2 6_657 6_657 91.25(14)
O11 Na2 O2 5_756 6_657 81.55(11)
O5 Na2 O2 . 6_657 175.20(13)
O4 Na2 O2 . 6_657 93.69(12)
O12 Na2 O3 6_657 1_655 91.51(14)
O11 Na2 O3 5_756 1_655 81.36(10)
O5 Na2 O3 . 1_655 95.68(13)
O4 Na2 O3 . 1_655 171.99(12)
O2 Na2 O3 6_657 1_655 80.80(11)
O12 C1 O11 . . 129.4(5)
O12 C1 H1A . . 115.3
O11 C1 H1A . . 115.3
C1 O11 Na1 . . 128.5(3)
C1 O11 Na2 . 5_756 141.2(3)
Na1 O11 Na2 . 5_756 85.57(10)
C1 O11 Cs1 . . 96.5(2)
Na1 O11 Cs1 . . 95.91(10)
Na2 O11 Cs1 5_756 . 97.64(10)
C1 O12 Na2 . 6_557 159.5(4)
C1 O12 Cs2 . . 100.8(3)
Na2 O12 Cs2 6_557 . 94.24(12)
C1 O12 Cs1 . . 92.0(3)
Na2 O12 Cs1 6_557 . 103.02(15)
Cs2 O12 Cs1 . . 85.41(10)
C1 O12 Cs2 . 6_557 84.1(3)
Na2 O12 Cs2 6_557 6_557 84.34(12)
Cs2 O12 Cs2 . 6_557 166.34(15)
Cs1 O12 Cs2 . 6_557 81.69(10)
O2 C2 O2 . 7 131.5(6)
O2 C2 H2A 7 . 114.2
O2 C2 H2A . . 114.2
C2 O2 Na1 . 2_655 154.0(4)
C2 O2 Na2 . 6_557 123.8(4)
Na1 O2 Na2 2_655 6_557 81.59(10)
C2 O2 Cs2 . . 97.2(3)
Na1 O2 Cs2 2_655 . 91.15(10)
Na2 O2 Cs2 6_557 . 82.70(9)
C2 O2 Cs1 . 2_655 92.4(3)
Na1 O2 Cs1 2_655 2_655 83.99(9)
Na2 O2 Cs1 6_557 2_655 84.46(10)
Cs2 O2 Cs1 . 2_655 166.81(9)
O3 C3 O3 7_565 . 128.5(5)
O3 C3 H3A 7_565 . 115.8
O3 C3 H3A . . 115.8
C3 O3 Na1 . . 112.5(3)
C3 O3 Na2 . 1_455 108.9(3)
Na1 O3 Na2 . 1_455 73.52(9)
C3 O3 Cs2 . 6_557 145.4(3)
Na1 O3 Cs2 . 6_557 100.36(10)
Na2 O3 Cs2 1_455 6_557 90.11(9)
C3 O3 Cs1 . . 85.1(3)
Na1 O3 Cs1 . . 85.55(9)
Na2 O3 Cs1 1_455 . 157.95(12)
Cs2 O3 Cs1 6_557 . 86.87(8)
O4 C4 O4 7 . 129.3(6)
O4 C4 H4A 7 . 115.4
O4 C4 H4A . . 115.4
C4 O4 Na2 . . 121.3(3)
C4 O4 Cs2 . 5_756 138.6(3)
Na2 O4 Cs2 . 5_756 100.07(10)
C4 O4 Cs2 . . 100.4(3)
Na2 O4 Cs2 . . 84.85(10)
Cs2 O4 Cs2 5_756 . 82.00(7)
C4 O4 Cs1 . 5_756 92.2(3)
Na2 O4 Cs1 . 5_756 90.68(10)
Cs2 O4 Cs1 5_756 5_756 86.93(8)
Cs2 O4 Cs1 . 5_756 167.13(10)
O5 C5 O5 7_565 . 132.8(8)
O5 C5 H5A . . 113.6
O5 C5 H5A 7_565 . 113.6
C5 O5 Na2 . . 132.8(4)
C5 O5 Cs2 . . 132.3(4)
Na2 O5 Cs2 . . 94.85(12)
C5 O5 Cs2 . 5_756 98.7(4)
Na2 O5 Cs2 . 5_756 88.45(13)
Cs2 O5 Cs2 . 5_756 79.83(9)
C5 O5 Cs1 . 6_657 95.7(4)
Na2 O5 Cs1 . 6_657 89.83(13)
Cs2 O5 Cs1 . 6_657 82.42(10)
Cs2 O5 Cs1 5_756 6_657 161.95(11)

loop_
_geom_bond_atom_site_label_1
_geom_bond_atom_site_label_2
_geom_bond_site_symmetry_2
_geom_bond_distance
_geom_bond_publ_flag
Cs1 O11 . 3.193(3) y
Cs1 O11 7_565 3.193(3) ?
Cs1 O12 . 3.294(4) y
Cs1 O12 7_565 3.294(4) ?
Cs1 O4 3_756 3.389(3) y
Cs1 O4 5_756 3.389(3) ?
Cs1 O3 . 3.441(3) y
Cs1 O3 7_565 3.441(3) ?
Cs1 O2 2_654 3.642(4) y
Cs2 O4 5_756 3.007(3) y
Cs2 O5 . 3.015(3) y
Cs2 O3 6_657 3.027(3) y
Cs2 O12 . 3.206(4) y
Cs2 O4 . 3.386(3) y
Cs2 O5 5_756 3.510(5) y
Cs2 O12 6_657 3.516(4) y
Cs2 O2 . 3.550(4) y
Na1 O11 5_656 2.298(3) ?
Na1 O11 . 2.298(3) y
Na1 O2 6_557 2.350(3) ?
Na1 O2 2_654 2.350(3) y
Na1 O3 5_656 2.553(3) ?
Na1 O3 . 2.553(3) y
Na2 O12 6_657 2.243(4) y
Na2 O11 5_756 2.313(3) y
Na2 O5 . 2.354(4) y
Na2 O4 . 2.416(3) y
Na2 O2 6_657 2.443(3) y
Na2 O3 1_655 2.678(3) y
C1 O12 . 1.201(5) ?
C1 O11 . 1.217(4) ?
C1 H1A . 0.9500 ?
O11 Na2 5_756 2.313(3) ?
O12 Na2 6_557 2.243(4) ?
O12 Cs2 6_557 3.516(4) ?
C2 O2 . 1.225(4) ?
C2 O2 7 1.225(4) ?
C2 H2A . 0.9500 ?
O2 Na1 2_655 2.350(3) ?
O2 Na2 6_557 2.443(3) ?
O2 Cs1 2_655 3.642(4) ?
C3 O3 7_565 1.248(4) ?
C3 O3 . 1.248(4) ?
C3 H3A . 0.9500 ?
O3 Na2 1_455 2.678(3) ?
O3 Cs2 6_557 3.027(3) ?
C4 O4 7 1.233(4) ?
C4 O4 . 1.233(4) ?
C4 H4A . 0.9500 ?
O4 Cs2 5_756 3.007(3) ?
O4 Cs1 5_756 3.389(3) ?
C5 O5 7_565 1.199(4) ?
C5 O5 . 1.199(4) ?
C5 H5A . 0.9500 ?
O5 Cs2 5_756 3.510(5) ?
O5 Cs1 6_657 3.704(5) ?
